data_7015644
loop_
_publ_author_name
'Liu, Kefeng'
'Wu, Qiaolin'
'Gao, Wei'
'Mu, Ying'

_publ_section_title
;
 Half-zirconocene anilide complexes: synthesis, characterization and
 catalytic properties for ethylene polymerization and copolymerization
 with 1-hexene.
;
_journal_issue 17
_journal_name_full 'Dalton transactions (Cambridge, England : 2003)'
_journal_page_first 4715
_journal_page_last 4721
_journal_paper_doi 10.1039/c0dt01789b
_journal_volume 40
_journal_year 2011
_chemical_formula_sum 'C28 H39 Cl N2 Zr'
_chemical_formula_weight 530.28
_chemical_name_systematic
;
?
;
_space_group_IT_number 2
_symmetry_cell_setting triclinic
_symmetry_space_group_name_Hall '-P 1'
_symmetry_space_group_name_H-M 'P -1'
_atom_sites_solution_hydrogens geom
_atom_sites_solution_primary direct
_atom_sites_solution_secondary difmap
_audit_creation_method SHELXL-97
_cell_angle_alpha 85.017(2)
_cell_angle_beta 75.515(2)
_cell_angle_gamma 73.171(2)
_cell_formula_units_Z 2
_cell_length_a 8.4521(8)
_cell_length_b 11.6652(11)
_cell_length_c 14.8715(14)
_cell_measurement_reflns_used 4308
_cell_measurement_temperature 293(2)
_cell_measurement_theta_max 25.0
_cell_measurement_theta_min 0.91
_cell_volume 1358.7(2)
_computing_cell_refinement 'Bruker XSCANS'
_computing_data_collection 'Bruker XSCANS'
_computing_data_reduction 'Bruker SHELXTL'
_computing_molecular_graphics 'Bruker SHELXTL'
_computing_publication_material 'Bruker SHELXTL'
_computing_structure_refinement 'SHELXL-97 (Sheldrick, 1997)'
_computing_structure_solution 'SHELXS-97 (Sheldrick, 1990)'
_diffrn_ambient_temperature 293(2)
_diffrn_measured_fraction_theta_full 0.978
_diffrn_measured_fraction_theta_max 0.978
_diffrn_measurement_device_type 'Bruker P4'
_diffrn_measurement_method '\w scans'
_diffrn_radiation_monochromator graphite
_diffrn_radiation_source 'fine-focus sealed tube'
_diffrn_radiation_type MoK\a
_diffrn_radiation_wavelength 0.71073
_diffrn_reflns_av_R_equivalents 0.0391
_diffrn_reflns_av_sigmaI/netI 0.0908
_diffrn_reflns_limit_h_max 10
_diffrn_reflns_limit_h_min -8
_diffrn_reflns_limit_k_max 12
_diffrn_reflns_limit_k_min -13
_diffrn_reflns_limit_l_max 17
_diffrn_reflns_limit_l_min -17
_diffrn_reflns_number 6859
_diffrn_reflns_theta_full 25.04
_diffrn_reflns_theta_max 25.04
_diffrn_reflns_theta_min 1.41
_diffrn_standards_decay_% 0
_diffrn_standards_interval_count 0
_diffrn_standards_interval_time 0
_diffrn_standards_number 0
_exptl_absorpt_coefficient_mu 0.520
_exptl_absorpt_correction_type none
_exptl_crystal_colour colourless
_exptl_crystal_density_diffrn 1.296
_exptl_crystal_density_method 'not measured'
_exptl_crystal_description block
_exptl_crystal_F_000 556
_exptl_crystal_size_max 0.21
_exptl_crystal_size_mid 0.17
_exptl_crystal_size_min 0.12
_refine_diff_density_max 0.548
_refine_diff_density_min -0.469
_refine_diff_density_rms 0.092
_refine_ls_extinction_method none
_refine_ls_goodness_of_fit_ref 0.977
_refine_ls_hydrogen_treatment constr
_refine_ls_matrix_type full
_refine_ls_number_parameters 300
_refine_ls_number_reflns 4699
_refine_ls_number_restraints 0
_refine_ls_restrained_S_all 0.977
_refine_ls_R_factor_all 0.0820
_refine_ls_R_factor_gt 0.0523
_refine_ls_shift/su_max 0.001
_refine_ls_shift/su_mean 0.000
_refine_ls_structure_factor_coef Fsqd
_refine_ls_weighting_details 'calc w=1/[\s^2^(Fo^2^)+(0.0542P)^2^+0.0000P] where P=(Fo^2^+2Fc^2^)/3'
_refine_ls_weighting_scheme calc
_refine_ls_wR_factor_gt 0.1055
_refine_ls_wR_factor_ref 0.1184
_reflns_number_gt 3446
_reflns_number_total 4699
_reflns_threshold_expression >2sigma(I)
_cod_data_source_file c0dt01789b.txt
_cod_data_source_block lkf4
_cod_depositor_comments
;
The following automatic conversions were performed:
'_symmetry_cell_setting' value 'Triclinic' changed to 'triclinic'
according to '/home/saulius/struct/CIF-dictionaries/cif_core.dic'
dictionary named 'cif_core.dic' version 2.4.1 from 2010-06-29.

Automatic conversion script
Id: cif_fix_enum 1555 2011-01-17 13:19:09Z saulius 
;
_cod_original_sg_symbol_H-M 'P-1 '
_cod_database_code 7015644

loop_
_symmetry_equiv_pos_as_xyz
'x, y, z'
'-x, -y, -z'

loop_
_atom_site_label
_atom_site_type_symbol
_atom_site_fract_x
_atom_site_fract_y
_atom_site_fract_z
_atom_site_U_iso_or_equiv
_atom_site_adp_type
_atom_site_occupancy
_atom_site_symmetry_multiplicity
_atom_site_calc_flag
_atom_site_refinement_flags
_atom_site_disorder_assembly
_atom_site_disorder_group
Zr1 Zr 0.22837(6) 0.80180(4) 0.23894(3) 0.02329(15) Uani 1 1 d . . .
Cl1 Cl 0.47195(15) 0.88049(11) 0.22328(8) 0.0386(3) Uani 1 1 d . . .
N1 N 0.1645(5) 0.8648(3) 0.1160(2) 0.0292(9) Uani 1 1 d . . .
N2 N 0.3374(5) 0.6228(3) 0.2229(2) 0.0273(9) Uani 1 1 d . . .
C1 C 0.1033(6) 0.7571(4) 0.4139(3) 0.0295(11) Uani 1 1 d . . .
C2 C 0.1662(6) 0.8585(4) 0.4106(3) 0.0272(11) Uani 1 1 d . . .
C3 C 0.0651(6) 0.9519(4) 0.3634(3) 0.0280(11) Uani 1 1 d . . .
C4 C -0.0580(6) 0.9096(4) 0.3378(3) 0.0284(11) Uani 1 1 d . . .
C5 C -0.0320(6) 0.7884(4) 0.3683(3) 0.0281(11) Uani 1 1 d . . .
C6 C 0.1505(7) 0.6466(4) 0.4709(3) 0.0404(13) Uani 1 1 d . . .
H6A H 0.0779 0.6575 0.5323 0.061 Uiso 1 1 calc R . .
H6B H 0.2667 0.6311 0.4744 0.061 Uiso 1 1 calc R . .
H6C H 0.1374 0.5800 0.4427 0.061 Uiso 1 1 calc R . .
C7 C 0.3013(6) 0.8704(5) 0.4553(3) 0.0423(13) Uani 1 1 d . . .
H7A H 0.2522 0.8904 0.5194 0.063 Uiso 1 1 calc R . .
H7B H 0.3492 0.9326 0.4240 0.063 Uiso 1 1 calc R . .
H7C H 0.3891 0.7960 0.4509 0.063 Uiso 1 1 calc R . .
C8 C 0.0834(7) 1.0782(4) 0.3514(3) 0.0399(13) Uani 1 1 d . . .
H8A H 0.0000 1.1271 0.3202 0.060 Uiso 1 1 calc R . .
H8B H 0.1953 1.0766 0.3151 0.060 Uiso 1 1 calc R . .
H8C H 0.0666 1.1108 0.4112 0.060 Uiso 1 1 calc R . .
C9 C -0.2060(6) 0.9845(5) 0.3006(3) 0.0417(13) Uani 1 1 d . . .
H9A H -0.3085 0.9963 0.3488 0.063 Uiso 1 1 calc R . .
H9B H -0.2164 0.9442 0.2497 0.063 Uiso 1 1 calc R . .
H9C H -0.1874 1.0607 0.2795 0.063 Uiso 1 1 calc R . .
C10 C -0.1472(7) 0.7115(5) 0.3675(4) 0.0453(14) Uani 1 1 d . . .
H10A H -0.2254 0.7145 0.4271 0.068 Uiso 1 1 calc R . .
H10B H -0.0802 0.6303 0.3545 0.068 Uiso 1 1 calc R . .
H10C H -0.2095 0.7407 0.3205 0.068 Uiso 1 1 calc R . .
C11 C 0.1080(7) 0.9959(4) 0.1054(3) 0.0427(13) Uani 1 1 d . . .
H11A H 0.1822 1.0210 0.0522 0.064 Uiso 1 1 calc R . .
H11B H 0.1111 1.0327 0.1600 0.064 Uiso 1 1 calc R . .
H11C H -0.0060 1.0197 0.0970 0.064 Uiso 1 1 calc R . .
C12 C 0.1791(6) 0.8055(4) 0.0321(3) 0.0288(11) Uani 1 1 d . . .
C13 C 0.3171(6) 0.8015(4) -0.0442(3) 0.0345(12) Uani 1 1 d . . .
C14 C 0.3261(7) 0.7447(4) -0.1237(3) 0.0420(13) Uani 1 1 d . . .
H14 H 0.4177 0.7416 -0.1743 0.050 Uiso 1 1 calc R . .
C15 C 0.2025(7) 0.6926(5) -0.1296(4) 0.0506(15) Uani 1 1 d . . .
H15 H 0.2113 0.6540 -0.1835 0.061 Uiso 1 1 calc R . .
C16 C 0.0671(7) 0.6977(5) -0.0559(4) 0.0458(14) Uani 1 1 d . . .
H16 H -0.0172 0.6634 -0.0603 0.055 Uiso 1 1 calc R . .
C17 C 0.0531(6) 0.7539(4) 0.0263(3) 0.0339(12) Uani 1 1 d . . .
C18 C 0.4584(7) 0.8551(5) -0.0416(4) 0.0485(14) Uani 1 1 d . . .
H18A H 0.5661 0.8003 -0.0683 0.073 Uiso 1 1 calc R . .
H18B H 0.4537 0.8700 0.0217 0.073 Uiso 1 1 calc R . .
H18C H 0.4451 0.9291 -0.0764 0.073 Uiso 1 1 calc R . .
C19 C -0.1057(6) 0.7654(5) 0.1023(4) 0.0487(15) Uani 1 1 d . . .
H19A H -0.0755 0.7437 0.1608 0.073 Uiso 1 1 calc R . .
H19B H -0.1672 0.7132 0.0903 0.073 Uiso 1 1 calc R . .
H19C H -0.1758 0.8467 0.1044 0.073 Uiso 1 1 calc R . .
C20 C 0.4622(6) 0.6080(4) 0.1317(3) 0.0421(13) Uani 1 1 d . . .
H20A H 0.5741 0.5692 0.1406 0.063 Uiso 1 1 calc R . .
H20B H 0.4600 0.6852 0.1029 0.063 Uiso 1 1 calc R . .
H20C H 0.4332 0.5600 0.0924 0.063 Uiso 1 1 calc R . .
C21 C 0.3491(6) 0.5101(4) 0.2715(3) 0.0290(11) Uani 1 1 d . . .
C22 C 0.2445(6) 0.4404(4) 0.2608(3) 0.0366(12) Uani 1 1 d . . .
C23 C 0.2555(8) 0.3337(5) 0.3100(4) 0.0535(16) Uani 1 1 d . . .
H23 H 0.1851 0.2875 0.3051 0.064 Uiso 1 1 calc R . .
C24 C 0.3686(9) 0.2939(5) 0.3662(4) 0.0578(18) Uani 1 1 d . . .
H24 H 0.3735 0.2218 0.3991 0.069 Uiso 1 1 calc R . .
C25 C 0.4738(7) 0.3612(5) 0.3732(3) 0.0463(14) Uani 1 1 d . . .
H25 H 0.5508 0.3335 0.4106 0.056 Uiso 1 1 calc R . .
C26 C 0.4679(6) 0.4694(4) 0.3261(3) 0.0337(12) Uani 1 1 d . . .
C27 C 0.1297(7) 0.4771(5) 0.1948(4) 0.0572(17) Uani 1 1 d . . .
H27A H 0.1971 0.4696 0.1321 0.086 Uiso 1 1 calc R . .
H27B H 0.0632 0.5588 0.2057 0.086 Uiso 1 1 calc R . .
H27C H 0.0554 0.4263 0.2043 0.086 Uiso 1 1 calc R . .
C28 C 0.5821(7) 0.5419(4) 0.3356(4) 0.0435(13) Uani 1 1 d . . .
H28A H 0.6287 0.5138 0.3886 0.065 Uiso 1 1 calc R . .
H28B H 0.5182 0.6245 0.3435 0.065 Uiso 1 1 calc R . .
H28C H 0.6728 0.5340 0.2807 0.065 Uiso 1 1 calc R . .

loop_
_atom_site_aniso_label
_atom_site_aniso_U_11
_atom_site_aniso_U_22
_atom_site_aniso_U_33
_atom_site_aniso_U_23
_atom_site_aniso_U_13
_atom_site_aniso_U_12
Zr1 0.0211(2) 0.0239(3) 0.0248(2) -0.00063(17) -0.00417(18) -0.00717(18)
Cl1 0.0280(7) 0.0484(8) 0.0439(8) 0.0007(6) -0.0052(6) -0.0205(6)
N1 0.028(2) 0.026(2) 0.029(2) -0.0009(17) -0.0057(18) -0.0018(18)
N2 0.026(2) 0.028(2) 0.028(2) -0.0002(17) -0.0094(17) -0.0044(17)
C1 0.033(3) 0.029(3) 0.024(3) -0.007(2) 0.001(2) -0.010(2)
C2 0.028(3) 0.029(3) 0.024(2) -0.005(2) -0.002(2) -0.009(2)
C3 0.022(2) 0.027(3) 0.032(3) -0.009(2) 0.000(2) -0.006(2)
C4 0.025(3) 0.031(3) 0.027(3) -0.006(2) -0.003(2) -0.006(2)
C5 0.025(3) 0.033(3) 0.028(3) -0.009(2) -0.001(2) -0.013(2)
C6 0.046(3) 0.041(3) 0.030(3) 0.002(2) 0.001(2) -0.015(3)
C7 0.041(3) 0.055(4) 0.037(3) -0.007(3) -0.012(3) -0.019(3)
C8 0.047(3) 0.027(3) 0.043(3) -0.005(2) -0.006(3) -0.008(2)
C9 0.027(3) 0.052(3) 0.044(3) -0.010(3) -0.007(2) -0.005(3)
C10 0.041(3) 0.053(4) 0.048(3) -0.011(3) 0.001(3) -0.030(3)
C11 0.060(4) 0.037(3) 0.031(3) 0.001(2) -0.017(3) -0.008(3)
C12 0.028(3) 0.027(3) 0.025(2) -0.001(2) -0.004(2) -0.001(2)
C13 0.032(3) 0.033(3) 0.033(3) 0.006(2) -0.004(2) -0.006(2)
C14 0.038(3) 0.046(3) 0.031(3) -0.002(2) -0.004(2) 0.002(3)
C15 0.057(4) 0.047(4) 0.040(3) -0.015(3) -0.012(3) 0.001(3)
C16 0.042(3) 0.048(4) 0.048(3) -0.011(3) -0.010(3) -0.011(3)
C17 0.029(3) 0.037(3) 0.031(3) -0.001(2) -0.005(2) -0.003(2)
C18 0.044(3) 0.047(3) 0.047(3) 0.010(3) -0.001(3) -0.014(3)
C19 0.033(3) 0.069(4) 0.047(3) -0.014(3) -0.009(3) -0.016(3)
C20 0.040(3) 0.034(3) 0.042(3) 0.002(2) 0.003(3) -0.005(2)
C21 0.032(3) 0.023(3) 0.026(3) -0.004(2) 0.003(2) -0.006(2)
C22 0.039(3) 0.031(3) 0.036(3) -0.011(2) 0.003(2) -0.011(2)
C23 0.055(4) 0.036(3) 0.064(4) -0.010(3) 0.014(3) -0.024(3)
C24 0.082(5) 0.031(3) 0.046(4) 0.009(3) 0.010(3) -0.017(3)
C25 0.060(4) 0.040(3) 0.032(3) 0.003(2) -0.009(3) -0.005(3)
C26 0.042(3) 0.026(3) 0.030(3) -0.002(2) -0.007(2) -0.004(2)
C27 0.043(3) 0.058(4) 0.080(4) -0.024(3) -0.013(3) -0.022(3)
C28 0.041(3) 0.041(3) 0.051(3) -0.005(3) -0.019(3) -0.005(3)

loop_
_atom_type_symbol
_atom_type_description
_atom_type_scat_dispersion_real
_atom_type_scat_dispersion_imag
_atom_type_scat_source
C C 0.0033 0.0016 'International Tables Vol C Tables 4.2.6.8 and 6.1.1.4'
H H 0.0000 0.0000 'International Tables Vol C Tables 4.2.6.8 and 6.1.1.4'
Cl Cl 0.1484 0.1585 'International Tables Vol C Tables 4.2.6.8 and 6.1.1.4'
N N 0.0061 0.0033 'International Tables Vol C Tables 4.2.6.8 and 6.1.1.4'
Zr Zr -2.9673 0.5597 'International Tables Vol C Tables 4.2.6.8 and 6.1.1.4'

loop_
_geom_angle_atom_site_label_1
_geom_angle_atom_site_label_2
_geom_angle_atom_site_label_3
_geom_angle
_geom_angle_site_symmetry_1
_geom_angle_site_symmetry_3
_geom_angle_publ_flag
N2 Zr1 N1 105.99(14) . . ?
N2 Zr1 Cl1 103.02(11) . . ?
N1 Zr1 Cl1 99.06(11) . . ?
N2 Zr1 C3 140.52(15) . . ?
N1 Zr1 C3 109.28(15) . . ?
Cl1 Zr1 C3 88.51(11) . . ?
N2 Zr1 C4 128.81(15) . . ?
N1 Zr1 C4 94.05(15) . . ?
Cl1 Zr1 C4 119.94(11) . . ?
C3 Zr1 C4 32.64(14) . . ?
N2 Zr1 C5 97.08(15) . . ?
N1 Zr1 C5 112.23(15) . . ?
Cl1 Zr1 C5 136.23(10) . . ?
C3 Zr1 C5 53.22(14) . . ?
C4 Zr1 C5 32.30(14) . . ?
N2 Zr1 C2 110.51(14) . . ?
N1 Zr1 C2 141.85(14) . . ?
Cl1 Zr1 C2 83.41(10) . . ?
C3 Zr1 C2 32.58(14) . . ?
C4 Zr1 C2 54.04(14) . . ?
C5 Zr1 C2 53.04(14) . . ?
N2 Zr1 C1 87.88(14) . . ?
N1 Zr1 C1 143.72(15) . . ?
Cl1 Zr1 C1 110.45(11) . . ?
C3 Zr1 C1 52.95(14) . . ?
C4 Zr1 C1 53.22(15) . . ?
C5 Zr1 C1 31.65(14) . . ?
C2 Zr1 C1 31.77(13) . . ?
C12 N1 C11 111.6(3) . . ?
C12 N1 Zr1 132.2(3) . . ?
C11 N1 Zr1 115.9(3) . . ?
C21 N2 C20 110.8(3) . . ?
C21 N2 Zr1 142.5(3) . . ?
C20 N2 Zr1 106.3(3) . . ?
C5 C1 C2 108.1(4) . . ?
C5 C1 C6 126.0(4) . . ?
C2 C1 C6 124.9(4) . . ?
C5 C1 Zr1 72.2(2) . . ?
C2 C1 Zr1 72.6(2) . . ?
C6 C1 Zr1 129.7(3) . . ?
C1 C2 C3 106.7(4) . . ?
C1 C2 C7 127.3(4) . . ?
C3 C2 C7 125.8(4) . . ?
C1 C2 Zr1 75.7(2) . . ?
C3 C2 Zr1 70.9(2) . . ?
C7 C2 Zr1 122.8(3) . . ?
C4 C3 C2 109.4(4) . . ?
C4 C3 C8 127.2(4) . . ?
C2 C3 C8 123.2(4) . . ?
C4 C3 Zr1 74.5(2) . . ?
C2 C3 Zr1 76.5(2) . . ?
C8 C3 Zr1 119.5(3) . . ?
C3 C4 C5 106.8(4) . . ?
C3 C4 C9 126.1(4) . . ?
C5 C4 C9 126.3(4) . . ?
C3 C4 Zr1 72.9(2) . . ?
C5 C4 Zr1 75.5(2) . . ?
C9 C4 Zr1 124.8(3) . . ?
C1 C5 C4 109.0(4) . . ?
C1 C5 C10 124.5(4) . . ?
C4 C5 C10 125.7(4) . . ?
C1 C5 Zr1 76.2(3) . . ?
C4 C5 Zr1 72.2(3) . . ?
C10 C5 Zr1 125.9(3) . . ?
C1 C6 H6A 109.5 . . ?
C1 C6 H6B 109.5 . . ?
H6A C6 H6B 109.5 . . ?
C1 C6 H6C 109.5 . . ?
H6A C6 H6C 109.5 . . ?
H6B C6 H6C 109.5 . . ?
C2 C7 H7A 109.5 . . ?
C2 C7 H7B 109.5 . . ?
H7A C7 H7B 109.5 . . ?
C2 C7 H7C 109.5 . . ?
H7A C7 H7C 109.5 . . ?
H7B C7 H7C 109.5 . . ?
C3 C8 H8A 109.5 . . ?
C3 C8 H8B 109.5 . . ?
H8A C8 H8B 109.5 . . ?
C3 C8 H8C 109.5 . . ?
H8A C8 H8C 109.5 . . ?
H8B C8 H8C 109.5 . . ?
C4 C9 H9A 109.5 . . ?
C4 C9 H9B 109.5 . . ?
H9A C9 H9B 109.5 . . ?
C4 C9 H9C 109.5 . . ?
H9A C9 H9C 109.5 . . ?
H9B C9 H9C 109.5 . . ?
C5 C10 H10A 109.5 . . ?
C5 C10 H10B 109.5 . . ?
H10A C10 H10B 109.5 . . ?
C5 C10 H10C 109.5 . . ?
H10A C10 H10C 109.5 . . ?
H10B C10 H10C 109.5 . . ?
N1 C11 H11A 109.5 . . ?
N1 C11 H11B 109.5 . . ?
H11A C11 H11B 109.5 . . ?
N1 C11 H11C 109.5 . . ?
H11A C11 H11C 109.5 . . ?
H11B C11 H11C 109.5 . . ?
C17 C12 C13 119.8(4) . . ?
C17 C12 N1 119.5(4) . . ?
C13 C12 N1 120.7(4) . . ?
C14 C13 C12 119.1(5) . . ?
C14 C13 C18 118.8(5) . . ?
C12 C13 C18 122.1(4) . . ?
C15 C14 C13 121.4(5) . . ?
C15 C14 H14 119.3 . . ?
C13 C14 H14 119.3 . . ?
C16 C15 C14 119.6(5) . . ?
C16 C15 H15 120.2 . . ?
C14 C15 H15 120.2 . . ?
C15 C16 C17 120.9(5) . . ?
C15 C16 H16 119.5 . . ?
C17 C16 H16 119.5 . . ?
C12 C17 C16 119.2(4) . . ?
C12 C17 C19 122.1(4) . . ?
C16 C17 C19 118.5(5) . . ?
C13 C18 H18A 109.5 . . ?
C13 C18 H18B 109.5 . . ?
H18A C18 H18B 109.5 . . ?
C13 C18 H18C 109.5 . . ?
H18A C18 H18C 109.5 . . ?
H18B C18 H18C 109.5 . . ?
C17 C19 H19A 109.5 . . ?
C17 C19 H19B 109.5 . . ?
H19A C19 H19B 109.5 . . ?
C17 C19 H19C 109.5 . . ?
H19A C19 H19C 109.5 . . ?
H19B C19 H19C 109.5 . . ?
N2 C20 H20A 109.5 . . ?
N2 C20 H20B 109.5 . . ?
H20A C20 H20B 109.5 . . ?
N2 C20 H20C 109.5 . . ?
H20A C20 H20C 109.5 . . ?
H20B C20 H20C 109.5 . . ?
C26 C21 C22 121.1(4) . . ?
C26 C21 N2 119.6(4) . . ?
C22 C21 N2 119.3(4) . . ?
C23 C22 C21 118.0(5) . . ?
C23 C22 C27 120.4(5) . . ?
C21 C22 C27 121.5(5) . . ?
C22 C23 C24 121.6(5) . . ?
C22 C23 H23 119.2 . . ?
C24 C23 H23 119.2 . . ?
C25 C24 C23 119.5(5) . . ?
C25 C24 H24 120.2 . . ?
C23 C24 H24 120.2 . . ?
C24 C25 C26 121.6(5) . . ?
C24 C25 H25 119.2 . . ?
C26 C25 H25 119.2 . . ?
C25 C26 C21 118.1(5) . . ?
C25 C26 C28 120.7(5) . . ?
C21 C26 C28 121.2(4) . . ?
C22 C27 H27A 109.5 . . ?
C22 C27 H27B 109.5 . . ?
H27A C27 H27B 109.5 . . ?
C22 C27 H27C 109.5 . . ?
H27A C27 H27C 109.5 . . ?
H27B C27 H27C 109.5 . . ?
C26 C28 H28A 109.5 . . ?
C26 C28 H28B 109.5 . . ?
H28A C28 H28B 109.5 . . ?
C26 C28 H28C 109.5 . . ?
H28A C28 H28C 109.5 . . ?
H28B C28 H28C 109.5 . . ?

loop_
_geom_bond_atom_site_label_1
_geom_bond_atom_site_label_2
_geom_bond_distance
_geom_bond_site_symmetry_2
_geom_bond_publ_flag
Zr1 N2 2.032(4) . ?
Zr1 N1 2.051(4) . ?
Zr1 Cl1 2.4398(12) . ?
Zr1 C3 2.506(4) . ?
Zr1 C4 2.526(4) . ?
Zr1 C5 2.568(4) . ?
Zr1 C2 2.580(4) . ?
Zr1 C1 2.620(4) . ?
N1 C12 1.440(5) . ?
N1 C11 1.472(6) . ?
N2 C21 1.434(5) . ?
N2 C20 1.485(6) . ?
C1 C5 1.416(6) . ?
C1 C2 1.424(6) . ?
C1 C6 1.491(6) . ?
C2 C3 1.428(6) . ?
C2 C7 1.500(6) . ?
C3 C4 1.414(6) . ?
C3 C8 1.516(6) . ?
C4 C5 1.418(6) . ?
C4 C9 1.504(6) . ?
C5 C10 1.505(6) . ?
C6 H6A 0.9600 . ?
C6 H6B 0.9600 . ?
C6 H6C 0.9600 . ?
C7 H7A 0.9600 . ?
C7 H7B 0.9600 . ?
C7 H7C 0.9600 . ?
C8 H8A 0.9600 . ?
C8 H8B 0.9600 . ?
C8 H8C 0.9600 . ?
C9 H9A 0.9600 . ?
C9 H9B 0.9600 . ?
C9 H9C 0.9600 . ?
C10 H10A 0.9600 . ?
C10 H10B 0.9600 . ?
C10 H10C 0.9600 . ?
C11 H11A 0.9600 . ?
C11 H11B 0.9600 . ?
C11 H11C 0.9600 . ?
C12 C17 1.389(7) . ?
C12 C13 1.402(6) . ?
C13 C14 1.380(7) . ?
C13 C18 1.510(7) . ?
C14 C15 1.375(7) . ?
C14 H14 0.9300 . ?
C15 C16 1.364(7) . ?
C15 H15 0.9300 . ?
C16 C17 1.399(7) . ?
C16 H16 0.9300 . ?
C17 C19 1.504(7) . ?
C18 H18A 0.9600 . ?
C18 H18B 0.9600 . ?
C18 H18C 0.9600 . ?
C19 H19A 0.9600 . ?
C19 H19B 0.9600 . ?
C19 H19C 0.9600 . ?
C20 H20A 0.9600 . ?
C20 H20B 0.9600 . ?
C20 H20C 0.9600 . ?
C21 C26 1.400(6) . ?
C21 C22 1.405(6) . ?
C22 C23 1.379(7) . ?
C22 C27 1.501(7) . ?
C23 C24 1.379(8) . ?
C23 H23 0.9300 . ?
C24 C25 1.373(8) . ?
C24 H24 0.9300 . ?
C25 C26 1.383(6) . ?
C25 H25 0.9300 . ?
C26 C28 1.492(7) . ?
C27 H27A 0.9600 . ?
C27 H27B 0.9600 . ?
C27 H27C 0.9600 . ?
C28 H28A 0.9600 . ?
C28 H28B 0.9600 . ?
C28 H28C 0.9600 . ?
